data_7708404
loop_
_publ_author_name
'Chapple, Peter M.'
'Cartron, Julien'
'Hamdoun, Ghanem'
'Cordier, Marie'
'Kahlal, Samia'
'Oulyadi, Hassan'
'Carpentier, Jean-Fran\,cois'
'Saillard, Jean-Yves'
'Sarazin, Yann'

_publ_section_title
;
 Bonding analysis in ytterbium(ii) distannyl and related tetryls
;
_journal_name_full 'Dalton Transactions'
_journal_paper_doi 10.1039/D1DT02355A
_journal_year 2021
_chemical_absolute_configuration rm/ad/rmad/syn/unk/.
_chemical_compound_source 'synthesis as described'
_chemical_formula_moiety 'C30 H78 Ge2 O3 Si6 Yb'
_chemical_formula_sum 'C30 H78 Ge2 O3 Si6 Yb'
_chemical_formula_weight 973.68
_space_group_crystal_system orthorhombic
_space_group_IT_number 33
_space_group_name_Hall 'P 2c -2n'
_space_group_name_H-M_alt 'P n a 21'
_atom_sites_solution_hydrogens geom
_atom_sites_solution_primary dual
_atom_sites_solution_secondary difmap
_audit_update_record
;
2021-02-01 deposited with the CCDC.	2021-09-13 downloaded from the CCDC.
;
_cell_angle_alpha 90
_cell_angle_beta 90
_cell_angle_gamma 90
_cell_formula_units_Z 4
_cell_length_a 18.943(3)
_cell_length_b 15.0354(17)
_cell_length_c 17.129(2)
_cell_measurement_reflns_used 9733
_cell_measurement_temperature 150
_cell_measurement_theta_max 27.5049
_cell_measurement_theta_min 2.8061
_cell_measurement_wavelength 0.710730
_cell_volume 4878.6(11)
_computing_cell_refinement 'APEX3 (Bruker, 2015)'
_computing_data_collection 'SAINT (Bruker, 2014)'
_computing_data_reduction 'SAINT (Bruker, 2014)'
_computing_molecular_graphics 'PLATON, A.L.Spek, Acta Cryst. 2009, D65, 148-155'
_computing_publication_material 'CRYSCALC (T. Roisnel, local program, ver. 2020)'
_computing_structure_refinement 'SHELXL-2018_3 (Sheldrick, 2018)'
_computing_structure_solution 'SHELXT (G. Sheldrick, 2015)'
_diffrn_ambient_temperature 150
_diffrn_detector '(CMOS) PHOTON 100'
_diffrn_detector_area_resol_mean 10.4167
_diffrn_measured_fraction_theta_full 0.999
_diffrn_measured_fraction_theta_max 0.997
_diffrn_measurement_device_type 'D8 VENTURE Bruker AXS'
_diffrn_measurement_method 'rotation images'
_diffrn_orient_matrix_UB_11 -0.0406018
_diffrn_orient_matrix_UB_12 0.0419516
_diffrn_orient_matrix_UB_13 0.0175852
_diffrn_orient_matrix_UB_21 -0.0129965
_diffrn_orient_matrix_UB_22 -0.0317715
_diffrn_orient_matrix_UB_23 0.0430703
_diffrn_orient_matrix_UB_31 0.0510504
_diffrn_orient_matrix_UB_32 0.0252769
_diffrn_orient_matrix_UB_33 0.0249509
_diffrn_radiation_monochromator 'multilayer monochromator'
_diffrn_radiation_probe x-ray
_diffrn_radiation_source 'Incoatec microfocus sealed tube'
_diffrn_radiation_type MoK\a
_diffrn_radiation_wavelength 0.71073
_diffrn_reflns_av_R_equivalents 0.0457
_diffrn_reflns_av_unetI/netI 0.0388
_diffrn_reflns_limit_h_max 24
_diffrn_reflns_limit_h_min -24
_diffrn_reflns_limit_k_max 19
_diffrn_reflns_limit_k_min -19
_diffrn_reflns_limit_l_max 22
_diffrn_reflns_limit_l_min -22
_diffrn_reflns_number 48766
_diffrn_reflns_theta_full 25.242
_diffrn_reflns_theta_max 27.539
_diffrn_reflns_theta_min 2.099
_diffrn_source_current 1.0
_diffrn_source_voltage 50.0
_exptl_absorpt_coefficient_mu 3.297
_exptl_absorpt_correction_T_max 0.384
_exptl_absorpt_correction_T_min 0.282
_exptl_absorpt_correction_type multi-scan
_exptl_absorpt_process_details
;
  [Sheldrick, G.M. (2014). SADABS Bruker AXS Inc., Madison, Wisconsin, USA]
;
_exptl_crystal_colour yellow
_exptl_crystal_density_diffrn 1.326
_exptl_crystal_description prism
_exptl_crystal_F_000 2000
_exptl_crystal_size_max 0.400
_exptl_crystal_size_mid 0.310
_exptl_crystal_size_min 0.290
_refine_diff_density_max 0.861
_refine_diff_density_min -0.595
_refine_diff_density_rms 0.080
_refine_ls_abs_structure_details
;
Refined as an inversion twin.
;
_refine_ls_abs_structure_Flack 0.301(8)
_refine_ls_extinction_method none
_refine_ls_goodness_of_fit_ref 1.058
_refine_ls_hydrogen_treatment constr
_refine_ls_matrix_type full
_refine_ls_number_parameters 510
_refine_ls_number_reflns 11236
_refine_ls_number_restraints 146
_refine_ls_restrained_S_all 1.056
_refine_ls_R_factor_all 0.0342
_refine_ls_R_factor_gt 0.0265
_refine_ls_shift/su_max 0.001
_refine_ls_shift/su_mean 0.000
_refine_ls_structure_factor_coef Fsqd
_refine_ls_weighting_details 'w=1/[\s^2^(Fo^2^)+(0.0140P)^2^+3.6204P] where P=(Fo^2^+2Fc^2^)/3'
_refine_ls_weighting_scheme calc
_refine_ls_wR_factor_gt 0.0516
_refine_ls_wR_factor_ref 0.0548
_reflns_Friedel_coverage 0.932
_reflns_Friedel_fraction_full 0.998
_reflns_Friedel_fraction_max 0.994
_reflns_number_gt 10170
_reflns_number_total 11236
_reflns_threshold_expression >2sigma(I)
_cod_data_source_file d1dt02355a3.cif
_cod_data_source_block PC05078
_cod_database_code 7708404

loop_
_space_group_symop_operation_xyz
'x, y, z'
'-x+1/2, y+1/2, z+1/2'
'x+1/2, -y+1/2, z'
'-x, -y, z+1/2'

loop_
_atom_site_label
_atom_site_type_symbol
_atom_site_fract_x
_atom_site_fract_y
_atom_site_fract_z
_atom_site_U_iso_or_equiv
_atom_site_adp_type
_atom_site_occupancy
_atom_site_site_symmetry_order
_atom_site_calc_flag
_atom_site_refinement_flags_posn
_atom_site_refinement_flags_adp
_atom_site_refinement_flags_occupancy
_atom_site_disorder_assembly
_atom_site_disorder_group
Ge1 Ge 0.32553(3) 0.28935(3) 0.4419(2) 0.02183(11) Uani 1 1 d . . . . .
Ge2 Ge 0.38332(3) 0.64177(3) 0.4608(2) 0.02447(12) Uani 1 1 d . . . . .
O1 O 0.2061(2) 0.5156(3) 0.3871(3) 0.0429(11) Uani 1 1 d . . . . .
O2 O 0.3209(2) 0.4553(3) 0.6231(3) 0.0338(9) Uani 1 1 d . . . . .
O3 O 0.1757(2) 0.4875(3) 0.5563(3) 0.0364(10) Uani 1 1 d . . . . .
Si1 Si 0.23780(8) 0.17560(9) 0.4471(2) 0.0294(3) Uani 1 1 d . . . . .
Si2 Si 0.36018(10) 0.29513(12) 0.3085(2) 0.0363(4) Uani 1 1 d . . . . .
Si3 Si 0.42454(8) 0.21264(9) 0.4958(2) 0.0301(3) Uani 1 1 d . . . . .
Si4 Si 0.35605(9) 0.77734(10) 0.5272(2) 0.0384(4) Uani 1 1 d . . . . .
Si5 Si 0.40637(11) 0.69649(12) 0.3326(2) 0.0444(5) Uani 1 1 d . . . . .
Si6 Si 0.50059(8) 0.61355(9) 0.5057(2) 0.0315(4) Uani 1 1 d . . . . .
Yb1 Yb 0.28895(2) 0.47854(2) 0.4888(2) 0.02125(5) Uani 1 1 d . . . . .
C1 C 0.2687(4) 0.0607(4) 0.4186(5) 0.0497(19) Uani 1 1 d . . . . .
H1A H 0.228813 0.019303 0.420694 0.074 Uiso 1 1 calc R U . . .
H1B H 0.305494 0.041038 0.454952 0.074 Uiso 1 1 calc R U . . .
H1C H 0.287843 0.062250 0.365503 0.074 Uiso 1 1 calc R U . . .
C2 C 0.2013(4) 0.1640(5) 0.5490(5) 0.0456(17) Uani 1 1 d . . . . .
H2A H 0.182727 0.221470 0.566471 0.068 Uiso 1 1 calc R U . . .
H2B H 0.238910 0.144636 0.584357 0.068 Uiso 1 1 calc R U . . .
H2C H 0.163228 0.119836 0.549001 0.068 Uiso 1 1 calc R U . . .
C3 C 0.1611(3) 0.2027(4) 0.3819(5) 0.0434(16) Uani 1 1 d . . . . .
H3A H 0.177718 0.208844 0.327978 0.065 Uiso 1 1 calc R U . . .
H3B H 0.139490 0.258630 0.398913 0.065 Uiso 1 1 calc R U . . .
H3C H 0.126183 0.154761 0.384785 0.065 Uiso 1 1 calc R U . . .
C4 C 0.3027(4) 0.3733(5) 0.2508(5) 0.055(2) Uani 1 1 d . . . . .
H4A H 0.319832 0.376577 0.196915 0.082 Uiso 1 1 calc R U . . .
H4B H 0.304342 0.432670 0.274447 0.082 Uiso 1 1 calc R U . . .
H4C H 0.253936 0.351506 0.251083 0.082 Uiso 1 1 calc R U . . .
C5 C 0.4537(4) 0.3376(5) 0.3003(5) 0.058(2) Uani 1 1 d . . . . .
H5A H 0.485433 0.298191 0.329393 0.087 Uiso 1 1 calc R U . . .
H5B H 0.456411 0.397799 0.322035 0.087 Uiso 1 1 calc R U . . .
H5C H 0.467805 0.338841 0.245277 0.087 Uiso 1 1 calc R U . . .
C6 C 0.3566(6) 0.1884(5) 0.2521(5) 0.073(3) Uani 1 1 d . . . . .
H6A H 0.307612 0.167975 0.248633 0.109 Uiso 1 1 calc R U . . .
H6B H 0.385152 0.143265 0.278718 0.109 Uiso 1 1 calc R U . . .
H6C H 0.375308 0.198160 0.199418 0.109 Uiso 1 1 calc R U . . .
C7 C 0.4973(3) 0.2915(5) 0.5236(5) 0.0513(18) Uani 1 1 d . . . . .
H7A H 0.534572 0.258769 0.550893 0.077 Uiso 1 1 calc R U . . .
H7B H 0.478374 0.337836 0.557933 0.077 Uiso 1 1 calc R U . . .
H7C H 0.516749 0.318914 0.476374 0.077 Uiso 1 1 calc R U . . .
C8 C 0.4677(3) 0.1266(4) 0.4304(5) 0.0462(17) Uani 1 1 d . . . . .
H8A H 0.484114 0.155205 0.382279 0.069 Uiso 1 1 calc R U . . .
H8B H 0.433356 0.080121 0.417410 0.069 Uiso 1 1 calc R U . . .
H8C H 0.507992 0.099881 0.457600 0.069 Uiso 1 1 calc R U . . .
C9 C 0.4010(4) 0.1501(4) 0.5878(4) 0.0433(16) Uani 1 1 d . . . . .
H9A H 0.444094 0.127039 0.612066 0.065 Uiso 1 1 calc R U . . .
H9B H 0.369576 0.100432 0.574753 0.065 Uiso 1 1 calc R U . . .
H9C H 0.377020 0.190261 0.624189 0.065 Uiso 1 1 calc R U . . .
C10 C 0.3738(5) 0.7702(5) 0.6359(5) 0.066(2) Uani 1 1 d . . . . .
H10A H 0.420999 0.745401 0.644589 0.100 Uiso 1 1 calc R U . . .
H10B H 0.338447 0.731717 0.660402 0.100 Uiso 1 1 calc R U . . .
H10C H 0.371182 0.829823 0.658815 0.100 Uiso 1 1 calc R U . . .
C11 C 0.2601(4) 0.8051(5) 0.5170(6) 0.066(3) Uani 1 1 d . . . . .
H11A H 0.250309 0.861654 0.543371 0.100 Uiso 1 1 calc R U . . .
H11B H 0.231614 0.757896 0.540811 0.100 Uiso 1 1 calc R U . . .
H11C H 0.248047 0.810327 0.461562 0.100 Uiso 1 1 calc R U . . .
C12 C 0.4059(3) 0.8781(3) 0.4922(7) 0.0551(18) Uani 1 1 d . . . . .
H12A H 0.392989 0.890730 0.437887 0.083 Uiso 1 1 calc R U . . .
H12B H 0.456715 0.866711 0.495488 0.083 Uiso 1 1 calc R U . . .
H12C H 0.393818 0.929348 0.524944 0.083 Uiso 1 1 calc R U . . .
C13 C 0.3341(5) 0.7722(5) 0.2953(5) 0.065(2) Uani 1 1 d . . . . .
H13A H 0.343409 0.787429 0.240583 0.098 Uiso 1 1 calc R U . . .
H13B H 0.332970 0.826676 0.326658 0.098 Uiso 1 1 calc R U . . .
H13C H 0.288508 0.741753 0.299192 0.098 Uiso 1 1 calc R U . . .
C14 C 0.4900(4) 0.7641(5) 0.3212(6) 0.067(2) Uani 1 1 d . . . . .
H14A H 0.529681 0.731588 0.344210 0.100 Uiso 1 1 calc R U . . .
H14B H 0.484370 0.821327 0.347824 0.100 Uiso 1 1 calc R U . . .
H14C H 0.499139 0.774341 0.265598 0.100 Uiso 1 1 calc R U . . .
C15 C 0.4140(6) 0.6036(6) 0.2604(5) 0.077(3) Uani 1 1 d . . . . .
H15A H 0.370698 0.567851 0.261461 0.116 Uiso 1 1 calc R U . . .
H15B H 0.454398 0.566014 0.274043 0.116 Uiso 1 1 calc R U . . .
H15C H 0.420740 0.628217 0.207996 0.116 Uiso 1 1 calc R U . . .
C16 C 0.5565(4) 0.7150(4) 0.5286(6) 0.061(2) Uani 1 1 d . . . . .
H16A H 0.602341 0.695888 0.549111 0.091 Uiso 1 1 calc R U . . .
H16B H 0.532367 0.751677 0.567620 0.091 Uiso 1 1 calc R U . . .
H16C H 0.563632 0.749752 0.480841 0.091 Uiso 1 1 calc R U . . .
C17 C 0.5512(4) 0.5438(4) 0.4348(5) 0.0514(18) Uani 1 1 d . . . . .
H17A H 0.556153 0.575947 0.385381 0.077 Uiso 1 1 calc R U . . .
H17B H 0.525834 0.487883 0.425746 0.077 Uiso 1 1 calc R U . . .
H17C H 0.598059 0.530847 0.456191 0.077 Uiso 1 1 calc R U . . .
C18 C 0.4994(4) 0.5478(5) 0.5995(4) 0.0467(17) Uani 1 1 d . . . . .
H18A H 0.471405 0.493607 0.592145 0.070 Uiso 1 1 calc R U . . .
H18B H 0.478316 0.583895 0.641029 0.070 Uiso 1 1 calc R U . . .
H18C H 0.547774 0.531740 0.613958 0.070 Uiso 1 1 calc R U . . .
C19A C 0.1509(11) 0.4480(10) 0.3720(8) 0.034(8) Uani 0.285(13) 1 d D U P A 1
H19A H 0.117316 0.443690 0.416124 0.041 Uiso 0.285(13) 1 calc R U P A 1
H19B H 0.171870 0.388694 0.362152 0.041 Uiso 0.285(13) 1 calc R U P A 1
C20A C 0.1144(9) 0.4857(9) 0.2972(8) 0.062(9) Uani 0.285(13) 1 d D U P A 1
H20A H 0.117106 0.441887 0.254152 0.074 Uiso 0.285(13) 1 calc R U P A 1
H20B H 0.063998 0.498445 0.307867 0.074 Uiso 0.285(13) 1 calc R U P A 1
C21A C 0.1501(9) 0.5648(9) 0.2762(7) 0.047(7) Uani 0.285(13) 1 d D U P A 1
H21A H 0.115659 0.611959 0.262757 0.056 Uiso 0.285(13) 1 calc R U P A 1
H21B H 0.180735 0.554162 0.230334 0.056 Uiso 0.285(13) 1 calc R U P A 1
C22A C 0.1943(9) 0.5929(10) 0.3461(8) 0.026(6) Uani 0.285(13) 1 d D U P A 1
H22A H 0.239407 0.619677 0.328958 0.031 Uiso 0.285(13) 1 calc R U P A 1
H22B H 0.168452 0.636612 0.378565 0.031 Uiso 0.285(13) 1 calc R U P A 1
C19B C 0.1466(9) 0.4730(9) 0.3550(7) 0.028(5) Uani 0.365(12) 1 d D U P A 2
H19C H 0.105376 0.478310 0.390194 0.034 Uiso 0.365(12) 1 calc R U P A 2
H19D H 0.156289 0.409205 0.345491 0.034 Uiso 0.365(12) 1 calc R U P A 2
C20B C 0.1332(9) 0.5232(8) 0.2765(7) 0.053(6) Uani 0.365(12) 1 d D U P A 2
H20C H 0.148754 0.486307 0.231818 0.064 Uiso 0.365(12) 1 calc R U P A 2
H20D H 0.082253 0.536123 0.270269 0.064 Uiso 0.365(12) 1 calc R U P A 2
C21B C 0.1722(8) 0.6034(8) 0.2789(6) 0.047(5) Uani 0.365(12) 1 d D U P A 2
H21C H 0.142872 0.653526 0.259950 0.056 Uiso 0.365(12) 1 calc R U P A 2
H21D H 0.214537 0.598808 0.245251 0.056 Uiso 0.365(12) 1 calc R U P A 2
C22B C 0.1937(9) 0.6188(9) 0.3633(6) 0.038(5) Uani 0.365(12) 1 d D U P A 2
H22C H 0.155598 0.646793 0.394301 0.046 Uiso 0.365(12) 1 calc R U P A 2
H22D H 0.237464 0.654415 0.367717 0.046 Uiso 0.365(12) 1 calc R U P A 2
C19C C 0.1545(10) 0.4503(9) 0.3556(15) 0.064(12) Uani 0.350(12) 1 d D U P A 3
H19E H 0.130391 0.416866 0.397583 0.077 Uiso 0.350(12) 1 calc R U P A 3
H19F H 0.176803 0.408223 0.318612 0.077 Uiso 0.350(12) 1 calc R U P A 3
C20C C 0.1035(7) 0.5164(8) 0.3133(11) 0.053(6) Uani 0.350(12) 1 d D U P A 3
H20E H 0.094226 0.496053 0.259331 0.064 Uiso 0.350(12) 1 calc R U P A 3
H20F H 0.057952 0.519789 0.341524 0.064 Uiso 0.350(12) 1 calc R U P A 3
C21C C 0.1365(6) 0.6008(8) 0.3124(12) 0.068(7) Uani 0.350(12) 1 d D U P A 3
H21E H 0.114294 0.640599 0.351320 0.082 Uiso 0.350(12) 1 calc R U P A 3
H21F H 0.131804 0.628381 0.260139 0.082 Uiso 0.350(12) 1 calc R U P A 3
C22C C 0.2140(6) 0.5864(10) 0.3320(12) 0.040(6) Uani 0.350(12) 1 d D U P A 3
H22E H 0.241755 0.568079 0.285819 0.048 Uiso 0.350(12) 1 calc R U P A 3
H22F H 0.235581 0.639876 0.355919 0.048 Uiso 0.350(12) 1 calc R U P A 3
C23A C 0.3230(6) 0.5308(6) 0.6765(5) 0.043(3) Uani 0.783(16) 1 d D U P B 1
H23A H 0.274691 0.551925 0.688411 0.052 Uiso 0.783(16) 1 calc R U P B 1
H23B H 0.350314 0.580544 0.653651 0.052 Uiso 0.783(16) 1 calc R U P B 1
C24A C 0.3581(5) 0.4968(5) 0.7483(5) 0.043(2) Uani 0.783(16) 1 d D U P B 1
H24A H 0.341309 0.528786 0.795278 0.052 Uiso 0.783(16) 1 calc R U P B 1
H24B H 0.410051 0.502719 0.744655 0.052 Uiso 0.783(16) 1 calc R U P B 1
C25A C 0.3360(6) 0.3992(5) 0.7503(5) 0.050(3) Uani 0.783(16) 1 d D U P B 1
H25A H 0.368097 0.363039 0.783131 0.060 Uiso 0.783(16) 1 calc R U P B 1
H25B H 0.286837 0.391844 0.768795 0.060 Uiso 0.783(16) 1 calc R U P B 1
C26A C 0.3434(7) 0.3771(6) 0.6649(5) 0.041(3) Uani 0.783(16) 1 d D U P B 1
H26A H 0.393066 0.362574 0.652162 0.050 Uiso 0.783(16) 1 calc R U P B 1
H26B H 0.313391 0.325512 0.651131 0.050 Uiso 0.783(16) 1 calc R U P B 1
C23B C 0.3028(13) 0.5139(10) 0.6863(9) 0.021(7) Uani 0.217(16) 1 d D U P B 2
H23C H 0.252030 0.529378 0.683991 0.026 Uiso 0.217(16) 1 calc R U P B 2
H23D H 0.330645 0.569526 0.682873 0.026 Uiso 0.217(16) 1 calc R U P B 2
C24B C 0.3189(11) 0.4665(10) 0.7604(7) 0.077(14) Uani 0.217(16) 1 d D U P B 2
H24C H 0.275441 0.442542 0.784622 0.093 Uiso 0.217(16) 1 calc R U P B 2
H24D H 0.342857 0.506232 0.798108 0.093 Uiso 0.217(16) 1 calc R U P B 2
C25B C 0.3678(9) 0.3915(10) 0.7341(9) 0.043(9) Uani 0.217(16) 1 d D U P B 2
H25C H 0.416302 0.413185 0.723861 0.051 Uiso 0.217(16) 1 calc R U P B 2
H25D H 0.369398 0.342415 0.772555 0.051 Uiso 0.217(16) 1 calc R U P B 2
C26B C 0.3307(15) 0.3645(11) 0.6600(9) 0.027(10) Uani 0.217(16) 1 d D U P B 2
H26C H 0.284898 0.335122 0.670777 0.032 Uiso 0.217(16) 1 calc R U P B 2
H26D H 0.360315 0.325042 0.627353 0.032 Uiso 0.217(16) 1 calc R U P B 2
C27 C 0.1481(4) 0.4172(5) 0.6045(5) 0.0514(19) Uani 1 1 d . . . . .
H27A H 0.186331 0.388628 0.634848 0.062 Uiso 1 1 calc R U . . .
H27B H 0.124515 0.371433 0.572140 0.062 Uiso 1 1 calc R U . . .
C28 C 0.0964(4) 0.4611(5) 0.6575(5) 0.0525(19) Uani 1 1 d . . . . .
H28A H 0.120277 0.486641 0.703797 0.063 Uiso 1 1 calc R U . . .
H28B H 0.059804 0.418601 0.675130 0.063 Uiso 1 1 calc R U . . .
C29 C 0.0650(4) 0.5326(4) 0.6077(5) 0.0448(16) Uani 1 1 d . . . . .
H29A H 0.047611 0.582685 0.639944 0.054 Uiso 1 1 calc R U . . .
H29B H 0.025645 0.509302 0.575699 0.054 Uiso 1 1 calc R U . . .
C30 C 0.1261(4) 0.5610(4) 0.5572(4) 0.0409(15) Uani 1 1 d . . . . .
H30A H 0.109663 0.574305 0.503638 0.049 Uiso 1 1 calc R U . . .
H30B H 0.148701 0.614922 0.578975 0.049 Uiso 1 1 calc R U . . .

loop_
_atom_site_aniso_label
_atom_site_aniso_U_11
_atom_site_aniso_U_22
_atom_site_aniso_U_33
_atom_site_aniso_U_23
_atom_site_aniso_U_13
_atom_site_aniso_U_12
Ge1 0.0233(3) 0.0189(2) 0.0233(3) -0.0022(2) 0.0016(2) -0.0003(2)
Ge2 0.0237(3) 0.0185(2) 0.0312(3) 0.0027(2) -0.0007(2) -0.0022(2)
O1 0.039(3) 0.048(3) 0.041(3) 0.019(2) -0.011(2) -0.009(2)
O2 0.045(3) 0.033(2) 0.024(2) -0.0019(16) -0.0054(19) 0.0086(18)
O3 0.033(2) 0.031(2) 0.045(3) 0.0123(18) 0.008(2) 0.0109(18)
Si1 0.0266(8) 0.0224(6) 0.0393(9) 0.0003(7) 0.0026(8) -0.0026(6)
Si2 0.0416(10) 0.0430(9) 0.0244(8) -0.0052(7) 0.0050(7) -0.0060(8)
Si3 0.0263(7) 0.0252(6) 0.0387(9) 0.0015(8) 0.0018(8) 0.0029(5)
Si4 0.0294(9) 0.0239(7) 0.0619(12) -0.0057(7) 0.0058(8) 0.0028(6)
Si5 0.0564(12) 0.0360(9) 0.0406(11) 0.0166(8) 0.0064(9) -0.0002(8)
Si6 0.0238(7) 0.0254(7) 0.0452(12) -0.0015(6) 0.0010(7) 0.0015(6)
Yb1 0.02396(9) 0.01763(8) 0.02217(9) 0.00206(10) -0.00180(11) -0.00011(8)
C1 0.040(4) 0.023(3) 0.086(6) -0.007(3) -0.004(4) -0.003(3)
C2 0.039(4) 0.051(4) 0.047(4) 0.013(3) 0.009(3) -0.001(3)
C3 0.029(3) 0.044(3) 0.057(4) 0.001(3) -0.005(3) -0.007(3)
C4 0.056(5) 0.079(5) 0.029(4) 0.008(4) -0.003(3) -0.005(4)
C5 0.045(4) 0.081(5) 0.049(4) 0.021(4) 0.011(4) -0.013(4)
C6 0.108(8) 0.069(5) 0.042(5) -0.031(4) 0.016(5) -0.005(5)
C7 0.028(3) 0.052(4) 0.074(5) -0.002(4) -0.007(3) -0.002(3)
C8 0.041(4) 0.038(3) 0.060(5) -0.001(3) 0.014(3) 0.014(3)
C9 0.044(4) 0.041(3) 0.045(4) 0.012(3) 0.004(3) 0.012(3)
C10 0.086(7) 0.048(4) 0.066(6) -0.025(4) 0.012(5) 0.011(4)
C11 0.033(4) 0.048(4) 0.118(8) -0.001(4) 0.012(4) 0.009(3)
C12 0.042(3) 0.020(2) 0.103(6) -0.009(4) -0.005(5) 0.000(2)
C13 0.072(6) 0.059(5) 0.065(5) 0.039(4) -0.010(5) -0.009(4)
C14 0.058(5) 0.063(5) 0.079(6) 0.029(4) 0.027(5) -0.003(4)
C15 0.127(9) 0.071(5) 0.034(4) 0.005(4) 0.004(5) 0.003(6)
C16 0.030(4) 0.040(3) 0.112(7) -0.003(4) -0.013(4) -0.006(3)
C17 0.053(4) 0.049(4) 0.052(4) 0.005(3) 0.018(4) 0.018(3)
C18 0.050(4) 0.054(4) 0.037(4) -0.001(3) -0.013(3) 0.008(3)
C19A 0.033(9) 0.037(10) 0.033(9) 0.002(5) 0.000(5) -0.001(5)
C20A 0.063(11) 0.062(10) 0.061(11) -0.001(6) -0.006(5) -0.001(6)
C21A 0.048(8) 0.046(8) 0.046(8) 0.006(5) -0.006(5) -0.003(5)
C22A 0.027(7) 0.025(7) 0.025(8) 0.004(5) -0.001(5) 0.005(5)
C19B 0.025(6) 0.031(6) 0.029(6) 0.002(5) -0.005(5) -0.001(5)
C20B 0.055(7) 0.051(7) 0.052(7) 0.000(5) -0.011(5) -0.002(5)
C21B 0.046(7) 0.049(7) 0.045(7) 0.004(5) -0.001(5) 0.001(5)
C22B 0.041(7) 0.036(6) 0.038(7) -0.001(5) -0.006(5) 0.001(5)
C19C 0.063(13) 0.066(13) 0.064(13) 0.002(5) -0.004(5) 0.001(6)
C20C 0.049(7) 0.058(7) 0.053(8) -0.001(5) -0.011(5) -0.001(5)
C21C 0.068(9) 0.070(8) 0.067(9) 0.004(5) -0.003(5) 0.008(5)
C22C 0.041(7) 0.039(7) 0.039(7) 0.007(5) 0.000(5) 0.004(5)
C23A 0.047(5) 0.040(4) 0.043(4) -0.009(3) -0.001(4) 0.004(4)
C24A 0.048(4) 0.051(4) 0.031(4) -0.006(3) -0.002(3) -0.003(3)
C25A 0.051(5) 0.057(4) 0.042(4) 0.008(3) -0.004(4) -0.004(4)
C26A 0.045(5) 0.034(4) 0.045(5) 0.003(3) -0.007(4) 0.003(4)
C23B 0.021(8) 0.020(8) 0.023(8) -0.002(5) 0.001(5) 0.001(5)
C24B 0.079(15) 0.078(15) 0.074(15) 0.000(6) 0.000(6) 0.001(6)
C25B 0.044(10) 0.043(10) 0.041(10) 0.002(5) -0.003(5) 0.001(5)
C26B 0.028(11) 0.025(11) 0.028(11) 0.003(5) -0.002(5) 0.002(5)
C27 0.047(4) 0.038(3) 0.070(5) 0.022(3) 0.013(4) 0.005(3)
C28 0.035(4) 0.065(5) 0.057(5) 0.016(4) 0.016(4) 0.003(3)
C29 0.035(4) 0.042(3) 0.057(5) -0.005(3) 0.001(3) 0.005(3)
C30 0.054(4) 0.027(3) 0.041(4) 0.003(3) 0.005(3) 0.017(3)

loop_
_atom_type_symbol
_atom_type_description
_atom_type_scat_dispersion_real
_atom_type_scat_dispersion_imag
_atom_type_scat_source
C C 0.0033 0.0016 'International Tables Vol C Tables 4.2.6.8 and 6.1.1.4'
H H 0.0000 0.0000 'International Tables Vol C Tables 4.2.6.8 and 6.1.1.4'
Ge Ge 0.1547 1.8001 'International Tables Vol C Tables 4.2.6.8 and 6.1.1.4'
O O 0.0106 0.0060 'International Tables Vol C Tables 4.2.6.8 and 6.1.1.4'
Si Si 0.0817 0.0704 'International Tables Vol C Tables 4.2.6.8 and 6.1.1.4'
Yb Yb -0.3850 5.5486 'International Tables Vol C Tables 4.2.6.8 and 6.1.1.4'

loop_
_geom_angle_atom_site_label_1
_geom_angle_atom_site_label_2
_geom_angle_atom_site_label_3
_geom_angle
_geom_angle_site_symmetry_1
_geom_angle_site_symmetry_3
_geom_angle_publ_flag
Si2 Ge1 Si1 104.70(6) . . ?
Si2 Ge1 Si3 99.93(7) . . ?
Si1 Ge1 Si3 100.75(5) . . ?
Si2 Ge1 Yb1 106.42(5) . . ?
Si1 Ge1 Yb1 120.19(4) . . ?
Si3 Ge1 Yb1 121.99(4) . . ?
Si5 Ge2 Si6 100.79(7) . . ?
Si5 Ge2 Si4 100.57(7) . . ?
Si6 Ge2 Si4 101.51(6) . . ?
Si5 Ge2 Yb1 121.67(5) . . ?
Si6 Ge2 Yb1 110.43(4) . . ?
Si4 Ge2 Yb1 118.75(5) . . ?
C22A O1 C19A 112.1(9) . . ?
C22C O1 C19C 108.7(10) . . ?
C19B O1 C22B 102.8(8) . . ?
C22A O1 Yb1 132.1(6) . . ?
C19B O1 Yb1 134.3(6) . . ?
C22C O1 Yb1 125.5(5) . . ?
C19A O1 Yb1 115.3(6) . . ?
C19C O1 Yb1 122.6(6) . . ?
C22B O1 Yb1 119.8(5) . . ?
C26A O2 C23A 108.3(5) . . ?
C23B O2 C26B 105.5(9) . . ?
C23B O2 Yb1 124.9(6) . . ?
C26A O2 Yb1 131.9(4) . . ?
C23A O2 Yb1 119.7(4) . . ?
C26B O2 Yb1 124.1(6) . . ?
C27 O3 C30 108.4(5) . . ?
C27 O3 Yb1 123.4(4) . . ?
C30 O3 Yb1 128.1(3) . . ?
C3 Si1 C2 106.7(3) . . ?
C3 Si1 C1 106.6(3) . . ?
C2 Si1 C1 105.5(3) . . ?
C3 Si1 Ge1 111.2(2) . . ?
C2 Si1 Ge1 110.9(2) . . ?
C1 Si1 Ge1 115.5(2) . . ?
C6 Si2 C4 104.1(4) . . ?
C6 Si2 C5 106.6(4) . . ?
C4 Si2 C5 107.0(3) . . ?
C6 Si2 Ge1 117.0(3) . . ?
C4 Si2 Ge1 111.5(2) . . ?
C5 Si2 Ge1 110.0(3) . . ?
C7 Si3 C9 106.1(3) . . ?
C7 Si3 C8 105.3(3) . . ?
C9 Si3 C8 104.8(3) . . ?
C7 Si3 Ge1 111.7(2) . . ?
C9 Si3 Ge1 112.2(2) . . ?
C8 Si3 Ge1 116.1(2) . . ?
C11 Si4 C12 106.1(3) . . ?
C11 Si4 C10 106.0(4) . . ?
C12 Si4 C10 105.6(4) . . ?
C11 Si4 Ge2 110.8(3) . . ?
C12 Si4 Ge2 115.2(3) . . ?
C10 Si4 Ge2 112.4(2) . . ?
C15 Si5 C14 105.6(4) . . ?
C15 Si5 C13 106.4(4) . . ?
C14 Si5 C13 104.3(3) . . ?
C15 Si5 Ge2 111.4(3) . . ?
C14 Si5 Ge2 115.7(3) . . ?
C13 Si5 Ge2 112.7(3) . . ?
C17 Si6 C18 105.4(3) . . ?
C17 Si6 C16 107.4(4) . . ?
C18 Si6 C16 104.6(4) . . ?
C17 Si6 Ge2 111.6(3) . . ?
C18 Si6 Ge2 110.8(2) . . ?
C16 Si6 Ge2 116.3(2) . . ?
O2 Yb1 O1 152.75(16) . . ?
O2 Yb1 O3 77.05(15) . . ?
O1 Yb1 O3 75.94(16) . . ?
O2 Yb1 Ge1 93.41(9) . . ?
O1 Yb1 Ge1 100.03(11) . . ?
O3 Yb1 Ge1 112.20(9) . . ?
O2 Yb1 Ge2 96.80(10) . . ?
O1 Yb1 Ge2 94.70(10) . . ?
O3 Yb1 Ge2 122.73(10) . . ?
Ge1 Yb1 Ge2 125.048(17) . . ?
Si1 C1 H1A 109.5 . . ?
Si1 C1 H1B 109.5 . . ?
H1A C1 H1B 109.5 . . ?
Si1 C1 H1C 109.5 . . ?
H1A C1 H1C 109.5 . . ?
H1B C1 H1C 109.5 . . ?
Si1 C2 H2A 109.5 . . ?
Si1 C2 H2B 109.5 . . ?
H2A C2 H2B 109.5 . . ?
Si1 C2 H2C 109.5 . . ?
H2A C2 H2C 109.5 . . ?
H2B C2 H2C 109.5 . . ?
Si1 C3 H3A 109.5 . . ?
Si1 C3 H3B 109.5 . . ?
H3A C3 H3B 109.5 . . ?
Si1 C3 H3C 109.5 . . ?
H3A C3 H3C 109.5 . . ?
H3B C3 H3C 109.5 . . ?
Si2 C4 H4A 109.5 . . ?
Si2 C4 H4B 109.5 . . ?
H4A C4 H4B 109.5 . . ?
Si2 C4 H4C 109.5 . . ?
H4A C4 H4C 109.5 . . ?
H4B C4 H4C 109.5 . . ?
Si2 C5 H5A 109.5 . . ?
Si2 C5 H5B 109.5 . . ?
H5A C5 H5B 109.5 . . ?
Si2 C5 H5C 109.5 . . ?
H5A C5 H5C 109.5 . . ?
H5B C5 H5C 109.5 . . ?
Si2 C6 H6A 109.5 . . ?
Si2 C6 H6B 109.5 . . ?
H6A C6 H6B 109.5 . . ?
Si2 C6 H6C 109.5 . . ?
H6A C6 H6C 109.5 . . ?
H6B C6 H6C 109.5 . . ?
Si3 C7 H7A 109.5 . . ?
Si3 C7 H7B 109.5 . . ?
H7A C7 H7B 109.5 . . ?
Si3 C7 H7C 109.5 . . ?
H7A C7 H7C 109.5 . . ?
H7B C7 H7C 109.5 . . ?
Si3 C8 H8A 109.5 . . ?
Si3 C8 H8B 109.5 . . ?
H8A C8 H8B 109.5 . . ?
Si3 C8 H8C 109.5 . . ?
H8A C8 H8C 109.5 . . ?
H8B C8 H8C 109.5 . . ?
Si3 C9 H9A 109.5 . . ?
Si3 C9 H9B 109.5 . . ?
H9A C9 H9B 109.5 . . ?
Si3 C9 H9C 109.5 . . ?
H9A C9 H9C 109.5 . . ?
H9B C9 H9C 109.5 . . ?
Si4 C10 H10A 109.5 . . ?
Si4 C10 H10B 109.5 . . ?
H10A C10 H10B 109.5 . . ?
Si4 C10 H10C 109.5 . . ?
H10A C10 H10C 109.5 . . ?
H10B C10 H10C 109.5 . . ?
Si4 C11 H11A 109.5 . . ?
Si4 C11 H11B 109.5 . . ?
H11A C11 H11B 109.5 . . ?
Si4 C11 H11C 109.5 . . ?
H11A C11 H11C 109.5 . . ?
H11B C11 H11C 109.5 . . ?
Si4 C12 H12A 109.5 . . ?
Si4 C12 H12B 109.5 . . ?
H12A C12 H12B 109.5 . . ?
Si4 C12 H12C 109.5 . . ?
H12A C12 H12C 109.5 . . ?
H12B C12 H12C 109.5 . . ?
Si5 C13 H13A 109.5 . . ?
Si5 C13 H13B 109.5 . . ?
H13A C13 H13B 109.5 . . ?
Si5 C13 H13C 109.5 . . ?
H13A C13 H13C 109.5 . . ?
H13B C13 H13C 109.5 . . ?
Si5 C14 H14A 109.5 . . ?
Si5 C14 H14B 109.5 . . ?
H14A C14 H14B 109.5 . . ?
Si5 C14 H14C 109.5 . . ?
H14A C14 H14C 109.5 . . ?
H14B C14 H14C 109.5 . . ?
Si5 C15 H15A 109.5 . . ?
Si5 C15 H15B 109.5 . . ?
H15A C15 H15B 109.5 . . ?
Si5 C15 H15C 109.5 . . ?
H15A C15 H15C 109.5 . . ?
H15B C15 H15C 109.5 . . ?
Si6 C16 H16A 109.5 . . ?
Si6 C16 H16B 109.5 . . ?
H16A C16 H16B 109.5 . . ?
Si6 C16 H16C 109.5 . . ?
H16A C16 H16C 109.5 . . ?
H16B C16 H16C 109.5 . . ?
Si6 C17 H17A 109.5 . . ?
Si6 C17 H17B 109.5 . . ?
H17A C17 H17B 109.5 . . ?
Si6 C17 H17C 109.5 . . ?
H17A C17 H17C 109.5 . . ?
H17B C17 H17C 109.5 . . ?
Si6 C18 H18A 109.5 . . ?
Si6 C18 H18B 109.5 . . ?
H18A C18 H18B 109.5 . . ?
Si6 C18 H18C 109.5 . . ?
H18A C18 H18C 109.5 . . ?
H18B C18 H18C 109.5 . . ?
O1 C19A C20A 101.9(8) . . ?
O1 C19A H19A 111.4 . . ?
C20A C19A H19A 111.4 . . ?
O1 C19A H19B 111.4 . . ?
C20A C19A H19B 111.4 . . ?
H19A C19A H19B 109.2 . . ?
C21A C20A C19A 107.6(7) . . ?
C21A C20A H20A 110.2 . . ?
C19A C20A H20A 110.2 . . ?
C21A C20A H20B 110.2 . . ?
C19A C20A H20B 110.2 . . ?
H20A C20A H20B 108.5 . . ?
C20A C21A C22A 107.2(7) . . ?
C20A C21A H21A 110.3 . . ?
C22A C21A H21A 110.3 . . ?
C20A C21A H21B 110.3 . . ?
C22A C21A H21B 110.3 . . ?
H21A C21A H21B 108.5 . . ?
O1 C22A C21A 104.9(9) . . ?
O1 C22A H22A 110.8 . . ?
C21A C22A H22A 110.8 . . ?
O1 C22A H22B 110.8 . . ?
C21A C22A H22B 110.8 . . ?
H22A C22A H22B 108.8 . . ?
O1 C19B C20B 104.3(8) . . ?
O1 C19B H19C 110.9 . . ?
C20B C19B H19C 110.9 . . ?
O1 C19B H19D 110.9 . . ?
C20B C19B H19D 110.9 . . ?
H19C C19B H19D 108.9 . . ?
C21B C20B C19B 107.6(7) . . ?
C21B C20B H20C 110.2 . . ?
C19B C20B H20C 110.2 . . ?
C21B C20B H20D 110.2 . . ?
C19B C20B H20D 110.2 . . ?
H20C C20B H20D 108.5 . . ?
C20B C21B C22B 107.2(7) . . ?
C20B C21B H21C 110.3 . . ?
C22B C21B H21C 110.3 . . ?
C20B C21B H21D 110.3 . . ?
C22B C21B H21D 110.3 . . ?
H21C C21B H21D 108.5 . . ?
C21B C22B O1 97.6(8) . . ?
C21B C22B H22C 112.2 . . ?
O1 C22B H22C 112.2 . . ?
C21B C22B H22D 112.2 . . ?
O1 C22B H22D 112.2 . . ?
H22C C22B H22D 109.8 . . ?
O1 C19C C20C 98.9(8) . . ?
O1 C19C H19E 112.0 . . ?
C20C C19C H19E 112.0 . . ?
O1 C19C H19F 112.0 . . ?
C20C C19C H19F 112.0 . . ?
H19E C19C H19F 109.7 . . ?
C21C C20C C19C 107.6(7) . . ?
C21C C20C H20E 110.2 . . ?
C19C C20C H20E 110.2 . . ?
C21C C20C H20F 110.2 . . ?
C19C C20C H20F 110.2 . . ?
H20E C20C H20F 108.5 . . ?
C20C C21C C22C 107.3(7) . . ?
C20C C21C H21E 110.3 . . ?
C22C C21C H21E 110.3 . . ?
C20C C21C H21F 110.3 . . ?
C22C C21C H21F 110.3 . . ?
H21E C21C H21F 108.5 . . ?
O1 C22C C21C 98.7(9) . . ?
O1 C22C H22E 112.0 . . ?
C21C C22C H22E 112.0 . . ?
O1 C22C H22F 112.0 . . ?
C21C C22C H22F 112.0 . . ?
H22E C22C H22F 109.7 . . ?
O2 C23A C24A 105.3(5) . . ?
O2 C23A H23A 110.7 . . ?
C24A C23A H23A 110.7 . . ?
O2 C23A H23B 110.7 . . ?
C24A C23A H23B 110.7 . . ?
H23A C23A H23B 108.8 . . ?
C23A C24A C25A 103.1(6) . . ?
C23A C24A H24A 111.1 . . ?
C25A C24A H24A 111.1 . . ?
C23A C24A H24B 111.1 . . ?
C25A C24A H24B 111.1 . . ?
H24A C24A H24B 109.1 . . ?
C26A C25A C24A 99.5(7) . . ?
C26A C25A H25A 111.9 . . ?
C24A C25A H25A 111.9 . . ?
C26A C25A H25B 111.9 . . ?
C24A C25A H25B 111.9 . . ?
H25A C25A H25B 109.6 . . ?
O2 C26A C25A 106.0(6) . . ?
O2 C26A H26A 110.5 . . ?
C25A C26A H26A 110.5 . . ?
O2 C26A H26B 110.5 . . ?
C25A C26A H26B 110.5 . . ?
H26A C26A H26B 108.7 . . ?
O2 C23B C24B 107.4(8) . . ?
O2 C23B H23C 110.2 . . ?
C24B C23B H23C 110.2 . . ?
O2 C23B H23D 110.2 . . ?
C24B C23B H23D 110.2 . . ?
H23C C23B H23D 108.5 . . ?
C23B C24B C25B 103.1(6) . . ?
C23B C24B H24C 111.1 . . ?
C25B C24B H24C 111.1 . . ?
C23B C24B H24D 111.1 . . ?
C25B C24B H24D 111.1 . . ?
H24C C24B H24D 109.1 . . ?
C26B C25B C24B 99.5(7) . . ?
C26B C25B H25C 111.9 . . ?
C24B C25B H25C 111.9 . . ?
C26B C25B H25D 111.9 . . ?
C24B C25B H25D 111.9 . . ?
H25C C25B H25D 109.6 . . ?
C25B C26B O2 99.5(10) . . ?
C25B C26B H26C 111.9 . . ?
O2 C26B H26C 111.9 . . ?
C25B C26B H26D 111.9 . . ?
O2 C26B H26D 111.9 . . ?
H26C C26B H26D 109.6 . . ?
O3 C27 C28 105.3(5) . . ?
O3 C27 H27A 110.7 . . ?
C28 C27 H27A 110.7 . . ?
O3 C27 H27B 110.7 . . ?
C28 C27 H27B 110.7 . . ?
H27A C27 H27B 108.8 . . ?
C27 C28 C29 103.4(6) . . ?
C27 C28 H28A 111.1 . . ?
C29 C28 H28A 111.1 . . ?
C27 C28 H28B 111.1 . . ?
C29 C28 H28B 111.1 . . ?
H28A C28 H28B 109.0 . . ?
C28 C29 C30 103.0(5) . . ?
C28 C29 H29A 111.2 . . ?
C30 C29 H29A 111.2 . . ?
C28 C29 H29B 111.2 . . ?
C30 C29 H29B 111.2 . . ?
H29A C29 H29B 109.1 . . ?
O3 C30 C29 106.8(5) . . ?
O3 C30 H30A 110.4 . . ?
C29 C30 H30A 110.4 . . ?
O3 C30 H30B 110.4 . . ?
C29 C30 H30B 110.4 . . ?
H30A C30 H30B 108.6 . . ?

loop_
_geom_bond_atom_site_label_1
_geom_bond_atom_site_label_2
_geom_bond_distance
_geom_bond_site_symmetry_2
_geom_bond_publ_flag
Ge1 Si2 2.3801(18) . ?
Ge1 Si1 2.3863(16) . ?
Ge1 Si3 2.3874(16) . ?
Ge1 Yb1 3.0356(6) . ?
Ge2 Si5 2.3862(19) . ?
Ge2 Si6 2.3885(16) . ?
Ge2 Si4 2.3905(17) . ?
Ge2 Yb1 3.0738(6) . ?
O1 C22A 1.377(15) . ?
O1 C19B 1.408(14) . ?
O1 C22C 1.431(16) . ?
O1 C19A 1.481(17) . ?
O1 C19C 1.486(17) . ?
O1 C22B 1.621(14) . ?
O1 Yb1 2.409(4) . ?
O2 C23B 1.438(17) . ?
O2 C26A 1.442(9) . ?
O2 C23A 1.459(9) . ?
O2 C26B 1.517(18) . ?
O2 Yb1 2.404(4) . ?
O3 C27 1.441(7) . ?
O3 C30 1.450(7) . ?
O3 Yb1 2.440(4) . ?
Si1 C3 1.876(7) . ?
Si1 C2 1.885(7) . ?
Si1 C1 1.887(6) . ?
Si2 C6 1.874(7) . ?
Si2 C4 1.883(7) . ?
Si2 C5 1.888(7) . ?
Si3 C7 1.878(7) . ?
Si3 C9 1.888(7) . ?
Si3 C8 1.898(6) . ?
Si4 C11 1.874(7) . ?
Si4 C12 1.883(6) . ?
Si4 C10 1.894(9) . ?
Si5 C15 1.871(8) . ?
Si5 C14 1.892(8) . ?
Si5 C13 1.892(8) . ?
Si6 C17 1.869(7) . ?
Si6 C18 1.886(7) . ?
Si6 C16 1.897(6) . ?
C1 H1A 0.9800 . ?
C1 H1B 0.9800 . ?
C1 H1C 0.9800 . ?
C2 H2A 0.9800 . ?
C2 H2B 0.9800 . ?
C2 H2C 0.9800 . ?
C3 H3A 0.9800 . ?
C3 H3B 0.9800 . ?
C3 H3C 0.9800 . ?
C4 H4A 0.9800 . ?
C4 H4B 0.9800 . ?
C4 H4C 0.9800 . ?
C5 H5A 0.9800 . ?
C5 H5B 0.9800 . ?
C5 H5C 0.9800 . ?
C6 H6A 0.9800 . ?
C6 H6B 0.9800 . ?
C6 H6C 0.9800 . ?
C7 H7A 0.9800 . ?
C7 H7B 0.9800 . ?
C7 H7C 0.9800 . ?
C8 H8A 0.9800 . ?
C8 H8B 0.9800 . ?
C8 H8C 0.9800 . ?
C9 H9A 0.9800 . ?
C9 H9B 0.9800 . ?
C9 H9C 0.9800 . ?
C10 H10A 0.9800 . ?
C10 H10B 0.9800 . ?
C10 H10C 0.9800 . ?
C11 H11A 0.9800 . ?
C11 H11B 0.9800 . ?
C11 H11C 0.9800 . ?
C12 H12A 0.9800 . ?
C12 H12B 0.9800 . ?
C12 H12C 0.9800 . ?
C13 H13A 0.9800 . ?
C13 H13B 0.9800 . ?
C13 H13C 0.9800 . ?
C14 H14A 0.9800 . ?
C14 H14B 0.9800 . ?
C14 H14C 0.9800 . ?
C15 H15A 0.9800 . ?
C15 H15B 0.9800 . ?
C15 H15C 0.9800 . ?
C16 H16A 0.9800 . ?
C16 H16B 0.9800 . ?
C16 H16C 0.9800 . ?
C17 H17A 0.9800 . ?
C17 H17B 0.9800 . ?
C17 H17C 0.9800 . ?
C18 H18A 0.9800 . ?
C18 H18B 0.9800 . ?
C18 H18C 0.9800 . ?
C19A C20A 1.564(12) . ?
C19A H19A 0.9900 . ?
C19A H19B 0.9900 . ?
C20A C21A 1.414(12) . ?
C20A H20A 0.9900 . ?
C20A H20B 0.9900 . ?
C21A C22A 1.521(11) . ?
C21A H21A 0.9900 . ?
C21A H21B 0.9900 . ?
C22A H22A 0.9900 . ?
C22A H22B 0.9900 . ?
C19B C20B 1.564(12) . ?
C19B H19C 0.9900 . ?
C19B H19D 0.9900 . ?
C20B C21B 1.414(12) . ?
C20B H20C 0.9900 . ?
C20B H20D 0.9900 . ?
C21B C22B 1.521(11) . ?
C21B H21C 0.9900 . ?
C21B H21D 0.9900 . ?
C22B H22C 0.9900 . ?
C22B H22D 0.9900 . ?
C19C C20C 1.564(12) . ?
C19C H19E 0.9900 . ?
C19C H19F 0.9900 . ?
C20C C21C 1.414(12) . ?
C20C H20E 0.9900 . ?
C20C H20F 0.9900 . ?
C21C C22C 1.521(11) . ?
C21C H21E 0.9900 . ?
C21C H21F 0.9900 . ?
C22C H22E 0.9900 . ?
C22C H22F 0.9900 . ?
C23A C24A 1.488(10) . ?
C23A H23A 0.9900 . ?
C23A H23B 0.9900 . ?
C24A C25A 1.526(10) . ?
C24A H24A 0.9900 . ?
C24A H24B 0.9900 . ?
C25A C26A 1.507(11) . ?
C25A H25A 0.9900 . ?
C25A H25B 0.9900 . ?
C26A H26A 0.9900 . ?
C26A H26B 0.9900 . ?
C23B C24B 1.488(10) . ?
C23B H23C 0.9900 . ?
C23B H23D 0.9900 . ?
C24B C25B 1.526(10) . ?
C24B H24C 0.9900 . ?
C24B H24D 0.9900 . ?
C25B C26B 1.507(11) . ?
C25B H25C 0.9900 . ?
C25B H25D 0.9900 . ?
C26B H26C 0.9900 . ?
C26B H26D 0.9900 . ?
C27 C28 1.490(10) . ?
C27 H27A 0.9900 . ?
C27 H27B 0.9900 . ?
C28 C29 1.496(9) . ?
C28 H28A 0.9900 . ?
C28 H28B 0.9900 . ?
C29 C30 1.506(9) . ?
C29 H29A 0.9900 . ?
C29 H29B 0.9900 . ?
C30 H30A 0.9900 . ?
C30 H30B 0.9900 . ?

loop_
_geom_torsion_atom_site_label_1
_geom_torsion_atom_site_label_2
_geom_torsion_atom_site_label_3
_geom_torsion_atom_site_label_4
_geom_torsion
_geom_torsion_site_symmetry_1
_geom_torsion_site_symmetry_2
_geom_torsion_site_symmetry_3
_geom_torsion_site_symmetry_4
_geom_torsion_publ_flag
C22A O1 C19A C20A 15.3(17) . . . . ?
Yb1 O1 C19A C20A -172.3(8) . . . . ?
O1 C19A C20A C21A 1.3(14) . . . . ?
C19A C20A C21A C22A -15.4(12) . . . . ?
C19A O1 C22A C21A -24.8(17) . . . . ?
Yb1 O1 C22A C21A 164.5(7) . . . . ?
C20A C21A C22A O1 24.8(14) . . . . ?
C22B O1 C19B C20B 36.8(13) . . . . ?
Yb1 O1 C19B C20B -164.1(7) . . . . ?
O1 C19B C20B C21B -15.3(14) . . . . ?
C19B C20B C21B C22B -15.2(12) . . . . ?
C20B C21B C22B O1 35.3(11) . . . . ?
C19B O1 C22B C21B -44.9(12) . . . . ?
Yb1 O1 C22B C21B 152.2(7) . . . . ?
C22C O1 C19C C20C -35.3(18) . . . . ?
Yb1 O1 C19C C20C 164.1(8) . . . . ?
O1 C19C C20C C21C 10.8(15) . . . . ?
C19C C20C C21C C22C 15.2(13) . . . . ?
C19C O1 C22C C21C 44.4(17) . . . . ?
Yb1 O1 C22C C21C -155.7(8) . . . . ?
C20C C21C C22C O1 -35.7(14) . . . . ?
C26A O2 C23A C24A 8.4(11) . . . . ?
Yb1 O2 C23A C24A -168.8(5) . . . . ?
O2 C23A C24A C25A -31.5(9) . . . . ?
C23A C24A C25A C26A 41.3(9) . . . . ?
C23A O2 C26A C25A 18.5(13) . . . . ?
Yb1 O2 C26A C25A -164.7(6) . . . . ?
C24A C25A C26A O2 -36.7(11) . . . . ?
C26B O2 C23B C24B 14(2) . . . . ?
Yb1 O2 C23B C24B 168.2(9) . . . . ?
O2 C23B C24B C25B 17.2(16) . . . . ?
C23B C24B C25B C26B -41.3(9) . . . . ?
C24B C25B C26B O2 48.7(14) . . . . ?
C23B O2 C26B C25B -40(2) . . . . ?
Yb1 O2 C26B C25B 165.7(8) . . . . ?
C30 O3 C27 C28 -21.1(8) . . . . ?
Yb1 O3 C27 C28 157.9(5) . . . . ?
O3 C27 C28 C29 34.7(8) . . . . ?
C27 C28 C29 C30 -34.4(8) . . . . ?
C27 O3 C30 C29 -0.8(7) . . . . ?
Yb1 O3 C30 C29 -179.8(4) . . . . ?
C28 C29 C30 O3 22.2(7) . . . . ?
